data_4033876
loop_
_publ_author_name
'Mukhopadhyay, Arindam'
'Jana, Kanyashree'
'Hossen, Tousif'
'Sahu, Kalyanasis'
'Moorthy, Jarugu Narasimha'

_publ_section_title
;
 Coumarin-Annelated Regioisomeric Heptahelicenes: Influence of Helicity on
 Excited-State Properties and Chiroptical Properties.
;
_journal_issue 17
_journal_name_full 'The Journal of organic chemistry'
_journal_page_first 10658
_journal_page_last 10668
_journal_paper_doi 10.1021/acs.joc.9b01126
_journal_volume 84
_journal_year 2019
_chemical_formula_moiety 'C28 H14 O4'
_chemical_formula_sum 'C28 H14 O4'
_chemical_formula_weight 414.39
_space_group_crystal_system monoclinic
_space_group_IT_number 14
_space_group_name_Hall '-P 2ybc'
_space_group_name_H-M_alt 'P 1 21/c 1'
_atom_sites_solution_hydrogens geom
_audit_creation_method SHELXL-2014/7
_cell_angle_alpha 90
_cell_angle_beta 95.522(3)
_cell_angle_gamma 90
_cell_formula_units_Z 4
_cell_length_a 11.4487(10)
_cell_length_b 7.2437(6)
_cell_length_c 22.218(2)
_cell_measurement_reflns_used 2204
_cell_measurement_temperature 100(2)
_cell_measurement_theta_max 28.347
_cell_measurement_theta_min 2.687
_cell_volume 1834.0(3)
_computing_cell_refinement 'Bruker SAINT'
_computing_data_collection 'Bruker APEX2'
_computing_data_reduction 'Bruker SAINT'
_computing_structure_refinement 'SHELXL-2014/7 (Sheldrick, 2014)'
_diffrn_ambient_temperature 100(2)
_diffrn_measured_fraction_theta_full 0.999
_diffrn_measured_fraction_theta_max 0.997
_diffrn_measurement_device_type 'Bruker APEX-II CCD'
_diffrn_measurement_method '\f and \w scans'
_diffrn_radiation_type MoK\a
_diffrn_radiation_wavelength 0.71073
_diffrn_reflns_av_R_equivalents 0.1838
_diffrn_reflns_av_unetI/netI 0.1643
_diffrn_reflns_Laue_measured_fraction_full 0.999
_diffrn_reflns_Laue_measured_fraction_max 0.997
_diffrn_reflns_limit_h_max 15
_diffrn_reflns_limit_h_min -15
_diffrn_reflns_limit_k_max 9
_diffrn_reflns_limit_k_min -9
_diffrn_reflns_limit_l_max 29
_diffrn_reflns_limit_l_min -29
_diffrn_reflns_number 26989
_diffrn_reflns_point_group_measured_fraction_full 0.999
_diffrn_reflns_point_group_measured_fraction_max 0.997
_diffrn_reflns_theta_full 25.242
_diffrn_reflns_theta_max 28.347
_diffrn_reflns_theta_min 2.687
_diffrn_source 'sealed tube'
_exptl_absorpt_coefficient_mu 0.100
_exptl_absorpt_correction_type none
_exptl_crystal_colour yellow
_exptl_crystal_density_diffrn 1.501
_exptl_crystal_density_method 'not measured'
_exptl_crystal_description block
_exptl_crystal_F_000 856
_exptl_crystal_size_max 0.24
_exptl_crystal_size_mid 0.18
_exptl_crystal_size_min 0.12
_refine_diff_density_max 0.278
_refine_diff_density_min -0.292
_refine_diff_density_rms 0.067
_refine_ls_extinction_method none
_refine_ls_goodness_of_fit_ref 0.992
_refine_ls_hydrogen_treatment constr
_refine_ls_matrix_type full
_refine_ls_number_parameters 289
_refine_ls_number_reflns 4569
_refine_ls_number_restraints 0
_refine_ls_restrained_S_all 0.992
_refine_ls_R_factor_all 0.1848
_refine_ls_R_factor_gt 0.0692
_refine_ls_shift/su_max 0.000
_refine_ls_shift/su_mean 0.000
_refine_ls_structure_factor_coef Fsqd
_refine_ls_weighting_details 'w=1/[\s^2^(Fo^2^)+(0.0429P)^2^] where P=(Fo^2^+2Fc^2^)/3'
_refine_ls_weighting_scheme calc
_refine_ls_wR_factor_gt 0.0997
_refine_ls_wR_factor_ref 0.1253
_reflns_Friedel_coverage 0.000
_reflns_number_gt 2204
_reflns_number_total 4569
_reflns_threshold_expression 'I > 2\s(I)'
_cod_data_source_file jo9b01126_si_007.cif
_cod_data_source_block 7-out-out'
_cod_original_sg_symbol_H-M 'P 21/c'
_cod_database_code 4033876
_shelx_shelxl_version_number 2014/7
_shelx_space_group_comment
;
The symmetry employed for this shelxl refinement is uniquely defined
by the following loop, which should always be used as a source of
symmetry information in preference to the above space-group names.
They are only intended as comments.
;

loop_
_space_group_symop_operation_xyz
'x, y, z'
'-x, y+1/2, -z+1/2'
'-x, -y, -z'
'x, -y-1/2, z-1/2'

loop_
_atom_site_label
_atom_site_type_symbol
_atom_site_fract_x
_atom_site_fract_y
_atom_site_fract_z
_atom_site_U_iso_or_equiv
_atom_site_adp_type
_atom_site_occupancy
_atom_site_site_symmetry_order
_atom_site_calc_flag
_atom_site_refinement_flags_posn
_atom_site_refinement_flags_adp
O1 O 0.92699(16) 0.2824(2) -0.02245(8) 0.0279(5) Uani 1 1 d . .
C1 C 0.9068(2) 0.2659(4) 0.02968(12) 0.0191(6) Uani 1 1 d . .
O2 O 0.91908(14) 0.0927(2) 0.05514(7) 0.0201(4) Uani 1 1 d . .
C2 C 0.8739(2) 0.4104(4) 0.06907(11) 0.0184(6) Uani 1 1 d . .
H2 H 0.8747 0.5319 0.0556 0.022 Uiso 1 1 calc R U
O3 O 0.34633(15) -0.1097(3) 0.00921(8) 0.0238(5) Uani 1 1 d . .
C3 C 0.84228(19) 0.3765(4) 0.12401(11) 0.0168(6) Uani 1 1 d . .
H3 H 0.8171 0.4734 0.1470 0.020 Uiso 1 1 calc R U
O4 O 0.46300(14) 0.0643(2) 0.07052(7) 0.0198(4) Uani 1 1 d . .
C4 C 0.8463(2) 0.1919(3) 0.14860(11) 0.0140(6) Uani 1 1 d . .
C5 C 0.8934(2) 0.0580(3) 0.11361(11) 0.0154(6) Uani 1 1 d . .
C6 C 0.9240(2) -0.1180(4) 0.13522(11) 0.0191(6) Uani 1 1 d . .
H6 H 0.9506 -0.2071 0.1097 0.023 Uiso 1 1 calc R U
C7 C 0.9142(2) -0.1564(3) 0.19441(12) 0.0185(6) Uani 1 1 d . .
H7 H 0.9386 -0.2709 0.2098 0.022 Uiso 1 1 calc R U
C8 C 0.8674(2) -0.0253(3) 0.23319(11) 0.0151(6) Uani 1 1 d . .
C9 C 0.8230(2) 0.1431(3) 0.20904(11) 0.0149(6) Uani 1 1 d . .
C10 C 0.7660(2) 0.2671(3) 0.24856(11) 0.0158(6) Uani 1 1 d . .
C11 C 0.7937(2) 0.2439(3) 0.31151(11) 0.0166(6) Uani 1 1 d . .
C12 C 0.8447(2) 0.0765(3) 0.33444(11) 0.0195(6) Uani 1 1 d . .
H12 H 0.8579 0.0592 0.3760 0.023 Uiso 1 1 calc R U
C13 C 0.8744(2) -0.0582(3) 0.29669(11) 0.0187(6) Uani 1 1 d . .
H13 H 0.8994 -0.1724 0.3121 0.022 Uiso 1 1 calc R U
C14 C 0.7723(2) 0.3930(3) 0.35114(11) 0.0192(6) Uani 1 1 d . .
H14 H 0.7907 0.3799 0.3926 0.023 Uiso 1 1 calc R U
C15 C 0.7256(2) 0.5526(4) 0.32876(11) 0.0196(6) Uani 1 1 d . .
H15 H 0.7250 0.6556 0.3537 0.024 Uiso 1 1 calc R U
C16 C 0.6772(2) 0.5656(3) 0.26732(11) 0.0166(6) Uani 1 1 d . .
C17 C 0.6868(2) 0.4143(3) 0.22849(11) 0.0152(6) Uani 1 1 d . .
C18 C 0.6074(2) 0.4059(3) 0.17352(11) 0.0146(6) Uani 1 1 d . .
C19 C 0.5433(2) 0.5671(3) 0.15470(11) 0.0185(6) Uani 1 1 d . .
C20 C 0.5534(2) 0.7294(3) 0.19099(12) 0.0217(7) Uani 1 1 d . .
H20 H 0.5184 0.8385 0.1764 0.026 Uiso 1 1 calc R U
C21 C 0.6134(2) 0.7265(3) 0.24638(12) 0.0208(6) Uani 1 1 d . .
H21 H 0.6132 0.8301 0.2711 0.025 Uiso 1 1 calc R U
C22 C 0.5792(2) 0.2392(3) 0.14260(11) 0.0165(6) Uani 1 1 d . .
H22 H 0.6180 0.1309 0.1549 0.020 Uiso 1 1 calc R U
C23 C 0.4949(2) 0.2365(3) 0.09475(11) 0.0168(6) Uani 1 1 d . .
C24 C 0.4385(2) 0.3967(4) 0.07212(11) 0.0199(6) Uani 1 1 d . .
C25 C 0.4636(2) 0.5606(4) 0.10249(12) 0.0221(7) Uani 1 1 d . .
H25 H 0.4270 0.6687 0.0881 0.026 Uiso 1 1 calc R U
C26 C 0.3540(2) 0.3797(4) 0.02078(12) 0.0301(7) Uani 1 1 d . .
H26 H 0.3198 0.4852 0.0030 0.036 Uiso 1 1 calc R U
C27 C 0.3236(2) 0.2133(4) -0.00200(13) 0.0301(7) Uani 1 1 d . .
H27 H 0.2685 0.2055 -0.0355 0.036 Uiso 1 1 calc R U
C28 C 0.3743(2) 0.0461(4) 0.02425(12) 0.0220(7) Uani 1 1 d . .

loop_
_atom_site_aniso_label
_atom_site_aniso_U_11
_atom_site_aniso_U_22
_atom_site_aniso_U_33
_atom_site_aniso_U_23
_atom_site_aniso_U_13
_atom_site_aniso_U_12
O1 0.0376(12) 0.0317(12) 0.0154(11) -0.0011(9) 0.0073(9) 0.0025(9)
C1 0.0154(14) 0.0227(16) 0.0189(16) 0.0036(14) -0.0004(13) 0.0008(13)
O2 0.0252(10) 0.0199(11) 0.0156(10) -0.0019(9) 0.0049(8) 0.0047(9)
C2 0.0163(14) 0.0172(15) 0.0220(16) 0.0006(13) 0.0034(12) 0.0014(12)
O3 0.0256(11) 0.0227(11) 0.0227(11) -0.0023(9) 0.0004(9) -0.0007(9)
C3 0.0105(14) 0.0180(15) 0.0218(16) -0.0028(13) 0.0007(12) 0.0019(12)
O4 0.0189(10) 0.0190(11) 0.0211(10) -0.0003(9) 0.0001(8) 0.0000(8)
C4 0.0096(13) 0.0163(15) 0.0158(15) 0.0000(12) -0.0010(11) 0.0002(11)
C5 0.0116(13) 0.0206(16) 0.0140(15) 0.0000(12) 0.0019(11) 0.0006(12)
C6 0.0192(15) 0.0182(15) 0.0197(16) -0.0061(13) 0.0010(12) 0.0004(12)
C7 0.0166(14) 0.0137(15) 0.0248(16) 0.0005(13) -0.0006(13) 0.0007(12)
C8 0.0106(13) 0.0154(14) 0.0189(15) -0.0006(12) -0.0004(11) -0.0035(11)
C9 0.0117(13) 0.0149(14) 0.0177(15) -0.0008(12) 0.0000(12) 0.0000(11)
C10 0.0129(13) 0.0166(15) 0.0178(15) -0.0002(12) 0.0008(12) -0.0044(12)
C11 0.0140(13) 0.0210(15) 0.0152(14) 0.0000(13) 0.0039(12) -0.0027(12)
C12 0.0180(14) 0.0240(17) 0.0163(15) 0.0042(13) 0.0005(12) -0.0044(13)
C13 0.0160(14) 0.0183(15) 0.0214(16) 0.0043(13) -0.0013(12) -0.0017(12)
C14 0.0206(15) 0.0243(16) 0.0132(14) 0.0013(13) 0.0047(12) -0.0038(13)
C15 0.0167(14) 0.0234(16) 0.0199(15) -0.0066(13) 0.0078(12) -0.0054(13)
C16 0.0154(14) 0.0167(15) 0.0187(15) 0.0020(13) 0.0066(12) -0.0026(12)
C17 0.0142(13) 0.0168(15) 0.0157(14) 0.0032(12) 0.0074(12) -0.0013(12)
C18 0.0135(13) 0.0147(15) 0.0168(15) 0.0032(12) 0.0072(11) 0.0006(12)
C19 0.0166(14) 0.0186(16) 0.0213(15) 0.0039(13) 0.0068(12) -0.0003(12)
C20 0.0198(14) 0.0130(15) 0.0328(17) 0.0051(14) 0.0056(13) 0.0017(12)
C21 0.0191(14) 0.0159(15) 0.0288(17) -0.0053(14) 0.0089(13) -0.0007(13)
C22 0.0148(14) 0.0164(15) 0.0191(15) 0.0022(13) 0.0059(12) 0.0034(12)
C23 0.0147(13) 0.0187(16) 0.0177(15) -0.0021(13) 0.0047(12) -0.0004(12)
C24 0.0178(14) 0.0195(16) 0.0219(16) 0.0035(14) 0.0000(12) 0.0002(13)
C25 0.0161(15) 0.0220(16) 0.0279(16) 0.0075(14) 0.0012(13) 0.0049(13)
C26 0.0311(17) 0.0221(17) 0.0348(19) 0.0076(15) -0.0081(15) 0.0038(14)
C27 0.0309(17) 0.0267(18) 0.0300(18) 0.0019(15) -0.0103(14) 0.0044(14)
C28 0.0173(15) 0.0283(18) 0.0202(16) 0.0005(14) 0.0007(13) -0.0027(14)

loop_
_atom_type_symbol
_atom_type_description
_atom_type_scat_dispersion_real
_atom_type_scat_dispersion_imag
_atom_type_scat_source
C C 0.0033 0.0016 'International Tables Vol C Tables 4.2.6.8 and 6.1.1.4'
H H 0.0000 0.0000 'International Tables Vol C Tables 4.2.6.8 and 6.1.1.4'
O O 0.0106 0.0060 'International Tables Vol C Tables 4.2.6.8 and 6.1.1.4'

loop_
_geom_angle_atom_site_label_1
_geom_angle_atom_site_label_2
_geom_angle_atom_site_label_3
_geom_angle
O1 C1 O2 117.5(2)
O1 C1 C2 126.6(3)
O2 C1 C2 115.8(2)
C1 O2 C5 121.95(19)
C3 C2 C1 122.4(2)
C3 C2 H2 118.8
C1 C2 H2 118.8
C2 C3 C4 121.1(2)
C2 C3 H3 119.4
C4 C3 H3 119.4
C28 O4 C23 121.3(2)
C5 C4 C9 118.0(2)
C5 C4 C3 115.9(2)
C9 C4 C3 125.4(2)
O2 C5 C4 122.0(2)
O2 C5 C6 114.9(2)
C4 C5 C6 123.1(2)
C7 C6 C5 118.6(2)
C7 C6 H6 120.7
C5 C6 H6 120.7
C6 C7 C8 121.4(2)
C6 C7 H7 119.3
C8 C7 H7 119.3
C9 C8 C7 119.4(2)
C9 C8 C13 120.4(2)
C7 C8 C13 120.0(2)
C8 C9 C4 118.4(2)
C8 C9 C10 118.1(2)
C4 C9 C10 123.2(2)
C11 C10 C17 117.9(2)
C11 C10 C9 117.0(2)
C17 C10 C9 125.1(2)
C10 C11 C12 120.1(2)
C10 C11 C14 119.0(2)
C12 C11 C14 120.9(2)
C13 C12 C11 120.9(2)
C13 C12 H12 119.5
C11 C12 H12 119.5
C12 C13 C8 120.0(2)
C12 C13 H13 120.0
C8 C13 H13 120.0
C15 C14 C11 120.4(2)
C15 C14 H14 119.8
C11 C14 H14 119.8
C14 C15 C16 120.9(2)
C14 C15 H15 119.6
C16 C15 H15 119.6
C17 C16 C15 119.3(2)
C17 C16 C21 120.2(2)
C15 C16 C21 120.3(2)
C16 C17 C10 118.1(2)
C16 C17 C18 118.0(2)
C10 C17 C18 123.6(2)
C22 C18 C19 118.2(2)
C22 C18 C17 122.8(2)
C19 C18 C17 118.5(2)
C25 C19 C18 119.4(2)
C25 C19 C20 120.4(2)
C18 C19 C20 120.0(2)
C21 C20 C19 120.7(2)
C21 C20 H20 119.7
C19 C20 H20 119.7
C20 C21 C16 120.5(2)
C20 C21 H21 119.7
C16 C21 H21 119.7
C23 C22 C18 120.2(2)
C23 C22 H22 119.9
C18 C22 H22 119.9
C22 C23 O4 116.9(2)
C22 C23 C24 122.4(2)
O4 C23 C24 120.6(2)
C25 C24 C23 118.1(2)
C25 C24 C26 123.8(2)
C23 C24 C26 118.0(2)
C24 C25 C19 121.3(2)
C24 C25 H25 119.4
C19 C25 H25 119.4
C27 C26 C24 120.7(3)
C27 C26 H26 119.7
C24 C26 H26 119.7
C26 C27 C28 121.5(3)
C26 C27 H27 119.2
C28 C27 H27 119.2
O3 C28 O4 116.8(2)
O3 C28 C27 125.9(3)
O4 C28 C27 117.4(3)

loop_
_geom_bond_atom_site_label_1
_geom_bond_atom_site_label_2
_geom_bond_distance
O1 C1 1.209(3)
C1 O2 1.377(3)
C1 C2 1.438(3)
O2 C5 1.382(3)
C2 C3 1.329(3)
C2 H2 0.9300
O3 C28 1.211(3)
C3 C4 1.444(3)
C3 H3 0.9300
O4 C28 1.380(3)
O4 C23 1.393(3)
C4 C5 1.384(3)
C4 C9 1.438(3)
C5 C6 1.395(3)
C6 C7 1.359(3)
C6 H6 0.9300
C7 C8 1.421(3)
C7 H7 0.9300
C8 C9 1.408(3)
C8 C13 1.425(3)
C9 C10 1.453(3)
C10 C11 1.414(3)
C10 C17 1.442(3)
C11 C12 1.420(3)
C11 C14 1.429(3)
C12 C13 1.351(3)
C12 H12 0.9300
C13 H13 0.9300
C14 C15 1.348(3)
C14 H14 0.9300
C15 C16 1.426(3)
C15 H15 0.9300
C16 C17 1.406(3)
C16 C21 1.430(3)
C17 C18 1.452(3)
C18 C22 1.411(3)
C18 C19 1.421(3)
C19 C25 1.406(3)
C19 C20 1.424(3)
C20 C21 1.351(3)
C20 H20 0.9300
C21 H21 0.9300
C22 C23 1.365(3)
C22 H22 0.9300
C23 C24 1.397(3)
C24 C25 1.382(3)
C24 C26 1.428(3)
C25 H25 0.9300
C26 C27 1.340(4)
C26 H26 0.9300
C27 C28 1.442(4)
C27 H27 0.9300

loop_
_geom_torsion_atom_site_label_1
_geom_torsion_atom_site_label_2
_geom_torsion_atom_site_label_3
_geom_torsion_atom_site_label_4
_geom_torsion
O1 C1 O2 C5 -177.3(2)
C2 C1 O2 C5 4.3(3)
O1 C1 C2 C3 173.3(2)
O2 C1 C2 C3 -8.4(3)
C1 C2 C3 C4 3.8(4)
C2 C3 C4 C5 4.9(3)
C2 C3 C4 C9 174.9(2)
C1 O2 C5 C4 4.5(3)
C1 O2 C5 C6 -172.4(2)
C9 C4 C5 O2 -179.8(2)
C3 C4 C5 O2 -9.1(3)
C9 C4 C5 C6 -3.1(4)
C3 C4 C5 C6 167.6(2)
O2 C5 C6 C7 172.6(2)
C4 C5 C6 C7 -4.3(4)
C5 C6 C7 C8 3.7(4)
C6 C7 C8 C9 4.3(4)
C6 C7 C8 C13 -170.6(2)
C7 C8 C9 C4 -11.6(3)
C13 C8 C9 C4 163.3(2)
C7 C8 C9 C10 174.5(2)
C13 C8 C9 C10 -10.6(3)
C5 C4 C9 C8 10.9(3)
C3 C4 C9 C8 -158.8(2)
C5 C4 C9 C10 -175.5(2)
C3 C4 C9 C10 14.8(4)
C8 C9 C10 C11 21.3(3)
C4 C9 C10 C11 -152.3(2)
C8 C9 C10 C17 -160.6(2)
C4 C9 C10 C17 25.8(4)
C17 C10 C11 C12 163.4(2)
C9 C10 C11 C12 -18.3(3)
C17 C10 C11 C14 -18.2(3)
C9 C10 C11 C14 160.0(2)
C10 C11 C12 C13 4.2(4)
C14 C11 C12 C13 -174.1(2)
C11 C12 C13 C8 7.3(4)
C9 C8 C13 C12 -3.8(4)
C7 C8 C13 C12 171.0(2)
C10 C11 C14 C15 0.6(4)
C12 C11 C14 C15 178.9(2)
C11 C14 C15 C16 11.4(4)
C14 C15 C16 C17 -5.1(4)
C14 C15 C16 C21 171.2(2)
C15 C16 C17 C10 -12.8(3)
C21 C16 C17 C10 171.0(2)
C15 C16 C17 C18 160.7(2)
C21 C16 C17 C18 -15.5(3)
C11 C10 C17 C16 24.2(3)
C9 C10 C17 C16 -153.9(2)
C11 C10 C17 C18 -148.9(2)
C9 C10 C17 C18 33.0(4)
C16 C17 C18 C22 -157.1(2)
C10 C17 C18 C22 16.0(4)
C16 C17 C18 C19 14.0(3)
C10 C17 C18 C19 -172.9(2)
C22 C18 C19 C25 -6.8(3)
C17 C18 C19 C25 -178.3(2)
C22 C18 C19 C20 168.6(2)
C17 C18 C19 C20 -2.9(3)
C25 C19 C20 C21 168.1(2)
C18 C19 C20 C21 -7.2(4)
C19 C20 C21 C16 6.0(4)
C17 C16 C21 C20 5.6(4)
C15 C16 C21 C20 -170.6(2)
C19 C18 C22 C23 2.1(3)
C17 C18 C22 C23 173.2(2)
C18 C22 C23 O4 -173.4(2)
C18 C22 C23 C24 3.8(4)
C28 O4 C23 C22 176.4(2)
C28 O4 C23 C24 -0.9(3)
C22 C23 C24 C25 -4.9(4)
O4 C23 C24 C25 172.3(2)
C22 C23 C24 C26 178.2(2)
O4 C23 C24 C26 -4.6(4)
C23 C24 C25 C19 -0.1(4)
C26 C24 C25 C19 176.6(2)
C18 C19 C25 C24 5.9(4)
C20 C19 C25 C24 -169.5(2)
C25 C24 C26 C27 -171.8(3)
C23 C24 C26 C27 5.0(4)
C24 C26 C27 C28 0.1(4)
C23 O4 C28 O3 -174.4(2)
C23 O4 C28 C27 5.9(3)
C26 C27 C28 O3 174.8(3)
C26 C27 C28 O4 -5.6(4)
